data_7159583
loop_
_publ_author_name
'Yan, Maying'
'Xiao, Lei'
'Xiong, Jiangkun'
'Jin, Lvnan'
'Stephan, Douglas W.'
'Guo, Jing'

_publ_section_title
;
 Borane catalyzed transesterification of <i>tert</i>-butyl esters using
 &#x3b1;-aryl &#x3b1;-diazoesters.
;
_journal_issue 41
_journal_name_full 'Organic &amp; biomolecular chemistry'
_journal_page_first 8279
_journal_page_last 8283
_journal_paper_doi 10.1039/d3ob01548c
_journal_volume 21
_journal_year 2023
_chemical_formula_moiety 'C18 H15 Br O4'
_chemical_formula_sum 'C18 H15 Br O4'
_chemical_formula_weight 375.21
_space_group_crystal_system triclinic
_space_group_IT_number 2
_space_group_name_Hall '-P 1'
_space_group_name_H-M_alt 'P -1'
_atom_sites_solution_hydrogens geom
_audit_creation_date 2023-08-31
_audit_creation_method
;
Olex2 1.5
(compiled 2023.08.24 svn.re1ec1418 for OlexSys, GUI svn.r6817)
;
_audit_update_record
;
2023-09-04 deposited with the CCDC.	2023-10-03 downloaded from the CCDC.
;
_cell_angle_alpha 76.2280(10)
_cell_angle_beta 82.9630(10)
_cell_angle_gamma 83.7500(10)
_cell_formula_units_Z 2
_cell_length_a 5.8727(2)
_cell_length_b 9.1764(3)
_cell_length_c 15.6457(5)
_cell_measurement_reflns_used 9916
_cell_measurement_temperature 150(2)
_cell_measurement_theta_max 68.23
_cell_measurement_theta_min 2.92
_cell_volume 809.96(5)
_computing_cell_refinement 'SAINT V8.40B (?, 2016)'
_computing_data_reduction 'SAINT V8.40B (?, 2016)'
_computing_molecular_graphics 'Olex2 1.5 (Dolomanov et al., 2009)'
_computing_publication_material 'Olex2 1.5 (Dolomanov et al., 2009)'
_computing_structure_refinement 'XL  (Sheldrick, 2008)'
_computing_structure_solution 'XT (Sheldrick, 2015)'
_diffrn_ambient_temperature 150.00
_diffrn_measured_fraction_theta_full 0.980
_diffrn_measured_fraction_theta_max 0.977
_diffrn_measurement_device_type 'Bruker APEX-II CCD'
_diffrn_measurement_method '\f and \w scans'
_diffrn_radiation_type CuK\a
_diffrn_radiation_wavelength 1.54178
_diffrn_reflns_av_R_equivalents 0.0417
_diffrn_reflns_av_unetI/netI 0.0231
_diffrn_reflns_Laue_measured_fraction_full 0.980
_diffrn_reflns_Laue_measured_fraction_max 0.977
_diffrn_reflns_limit_h_max 7
_diffrn_reflns_limit_h_min -7
_diffrn_reflns_limit_k_max 11
_diffrn_reflns_limit_k_min -11
_diffrn_reflns_limit_l_max 18
_diffrn_reflns_limit_l_min -18
_diffrn_reflns_number 21478
_diffrn_reflns_point_group_measured_fraction_full 0.980
_diffrn_reflns_point_group_measured_fraction_max 0.977
_diffrn_reflns_theta_full 67.679
_diffrn_reflns_theta_max 68.468
_diffrn_reflns_theta_min 2.923
_diffrn_source_current 1.2
_diffrn_source_power 0.06
_diffrn_source_voltage 50.0
_diffrn_standards_number 0
_exptl_absorpt_coefficient_mu 3.616
_exptl_absorpt_correction_T_max 0.7531
_exptl_absorpt_correction_T_min 0.6043
_exptl_absorpt_correction_type none
_exptl_absorpt_process_details
;
SADABS-2016/2 (Bruker,2016/2) was used for absorption correction.
wR2(int) was 0.1168 before and 0.0526 after correction.
The Ratio of minimum to maximum transmission is 0.8024.
The \l/2 correction factor is Not present.
;
_exptl_crystal_colour colourless
_exptl_crystal_colour_primary colourless
_exptl_crystal_density_diffrn 1.538
_exptl_crystal_description block
_exptl_crystal_F_000 380
_exptl_crystal_size_max 0.03
_exptl_crystal_size_mid 0.023
_exptl_crystal_size_min 0.01
_refine_diff_density_max 0.849
_refine_diff_density_min -0.863
_refine_diff_density_rms 0.050
_refine_ls_extinction_method none
_refine_ls_goodness_of_fit_ref 1.063
_refine_ls_hydrogen_treatment constr
_refine_ls_matrix_type full
_refine_ls_number_parameters 209
_refine_ls_number_reflns 2893
_refine_ls_number_restraints 0
_refine_ls_restrained_S_all 1.063
_refine_ls_R_factor_all 0.0304
_refine_ls_R_factor_gt 0.0292
_refine_ls_shift/su_max 0.001
_refine_ls_shift/su_mean 0.000
_refine_ls_structure_factor_coef Fsqd
_refine_ls_weighting_details 'w=1/[\s^2^(Fo^2^)+(0.0182P)^2^+0.7806P] where P=(Fo^2^+2Fc^2^)/3'
_refine_ls_weighting_scheme calc
_refine_ls_wR_factor_gt 0.0685
_refine_ls_wR_factor_ref 0.0693
_reflns_Friedel_coverage 0.000
_reflns_number_gt 2765
_reflns_number_total 2893
_reflns_threshold_expression 'I > 2\s(I)'
_cod_data_source_file d3ob01548c2.cif
_cod_data_source_block f1
_cod_depositor_comments 'Adding full bibliography for 7159583--7159585.cif.'
_cod_database_code 7159583
_shelx_shelxl_version_number 2018/3
_shelx_space_group_comment
;
The symmetry employed for this shelxl refinement is uniquely defined
by the following loop, which should always be used as a source of
symmetry information in preference to the above space-group names.
They are only intended as comments.
;
_shelx_estimated_absorpt_t_max 0.965
_shelx_estimated_absorpt_t_min 0.899
_olex2_refinement_description
;
1. Fixed Uiso
 At 1.2 times of:
  All C(H) groups
 At 1.5 times of:
  All C(H,H,H) groups
2.a Ternary CH refined with riding coordinates:
 C9(H9)
2.b Aromatic/amide H refined with riding coordinates:
 C12(H12), C5(H5), C11(H11), C18(H18), C3(H3), C2(H2), C14(H14), C16(H16),
 C17(H17), C6(H6), C15(H15)
2.c Idealised Me refined as rotating group:
 C7(H7A,H7B,H7C)
;
_olex2_submission_special_instructions 'No special instructions were received'

loop_
_space_group_symop_operation_xyz
'x, y, z'
'-x, -y, -z'

loop_
_atom_site_label
_atom_site_type_symbol
_atom_site_fract_x
_atom_site_fract_y
_atom_site_fract_z
_atom_site_U_iso_or_equiv
_atom_site_adp_type
_atom_site_occupancy
_atom_site_site_symmetry_order
_atom_site_calc_flag
_atom_site_refinement_flags_posn
_atom_site_refinement_flags_adp
_atom_site_refinement_flags_occupancy
_atom_site_disorder_assembly
_atom_site_disorder_group
Br1 Br 0.39042(5) 0.18991(3) 0.03245(2) 0.04622(11) Uani 1 1 d . . . . .
O3 O 0.4941(2) 0.58635(15) 0.33292(8) 0.0267(3) Uani 1 1 d . . . . .
O2 O 0.5968(3) 0.84299(16) 0.20912(10) 0.0374(3) Uani 1 1 d . . . . .
O1 O 0.9398(2) 0.73195(15) 0.17088(10) 0.0360(3) Uani 1 1 d . . . . .
O4 O 0.7301(2) 0.68742(17) 0.40163(10) 0.0350(3) Uani 1 1 d . . . . .
C8 C 0.7300(3) 0.7344(2) 0.21375(12) 0.0238(4) Uani 1 1 d . . . . .
C4 C 0.6163(3) 0.4825(2) 0.20795(12) 0.0231(4) Uani 1 1 d . . . . .
C9 C 0.6842(3) 0.5755(2) 0.26666(12) 0.0239(4) Uani 1 1 d . . . . .
H9 H 0.824317 0.525675 0.295451 0.029 Uiso 1 1 calc R U . . .
C12 C 0.3367(3) 0.7665(2) 0.51197(12) 0.0257(4) Uani 1 1 d . . . . .
H12 H 0.481373 0.802369 0.513791 0.031 Uiso 1 1 calc R U . . .
C13 C 0.1462(3) 0.8137(2) 0.57152(12) 0.0239(4) Uani 1 1 d . . . . .
C5 C 0.7514(3) 0.3542(2) 0.19529(13) 0.0295(4) Uani 1 1 d . . . . .
H5 H 0.890118 0.325592 0.222762 0.035 Uiso 1 1 calc R U . . .
C11 C 0.3311(3) 0.6791(2) 0.45541(12) 0.0267(4) Uani 1 1 d . . . . .
H11 H 0.194371 0.634370 0.452854 0.032 Uiso 1 1 calc R U . . .
C18 C 0.1662(3) 0.9388(2) 0.60565(12) 0.0278(4) Uani 1 1 d . . . . .
H18 H 0.304351 0.988408 0.591460 0.033 Uiso 1 1 calc R U . . .
C3 C 0.4143(3) 0.5239(2) 0.16700(13) 0.0296(4) Uani 1 1 d . . . . .
H3 H 0.321738 0.611869 0.175507 0.036 Uiso 1 1 calc R U . . .
C10 C 0.5405(3) 0.6532(2) 0.39694(12) 0.0262(4) Uani 1 1 d . . . . .
C2 C 0.3467(4) 0.4389(2) 0.11412(14) 0.0324(4) Uani 1 1 d . . . . .
H2 H 0.208857 0.467479 0.086084 0.039 Uiso 1 1 calc R U . . .
C14 C -0.0569(3) 0.7406(2) 0.59510(12) 0.0272(4) Uani 1 1 d . . . . .
H14 H -0.074432 0.655290 0.572754 0.033 Uiso 1 1 calc R U . . .
C16 C -0.2115(4) 0.9184(2) 0.68287(13) 0.0322(4) Uani 1 1 d . . . . .
H16 H -0.333589 0.954086 0.720359 0.039 Uiso 1 1 calc R U . . .
C1 C 0.4841(4) 0.3110(2) 0.10284(13) 0.0310(4) Uani 1 1 d . . . . .
C17 C -0.0118(4) 0.9916(2) 0.65975(13) 0.0317(4) Uani 1 1 d . . . . .
H17 H 0.003153 1.078397 0.681072 0.038 Uiso 1 1 calc R U . . .
C6 C 0.6847(4) 0.2679(2) 0.14271(14) 0.0350(5) Uani 1 1 d . . . . .
H6 H 0.776420 0.179622 0.134215 0.042 Uiso 1 1 calc R U . . .
C15 C -0.2323(3) 0.7920(2) 0.65081(13) 0.0305(4) Uani 1 1 d . . . . .
H15 H -0.368386 0.740427 0.667343 0.037 Uiso 1 1 calc R U . . .
C7 C 1.0112(4) 0.8739(2) 0.11723(16) 0.0411(5) Uani 1 1 d . . . . .
H7A H 1.140484 0.855218 0.074226 0.062 Uiso 1 1 calc R U . . .
H7B H 1.059058 0.933461 0.155245 0.062 Uiso 1 1 calc R U . . .
H7C H 0.882337 0.929355 0.085859 0.062 Uiso 1 1 calc R U . . .

loop_
_atom_site_aniso_label
_atom_site_aniso_U_11
_atom_site_aniso_U_22
_atom_site_aniso_U_33
_atom_site_aniso_U_23
_atom_site_aniso_U_13
_atom_site_aniso_U_12
Br1 0.06378(19) 0.04485(16) 0.03748(15) -0.01799(11) -0.00070(11) -0.02285(12)
O3 0.0263(7) 0.0311(7) 0.0240(7) -0.0095(5) 0.0020(5) -0.0063(5)
O2 0.0382(8) 0.0253(7) 0.0420(8) -0.0041(6) 0.0061(6) 0.0069(6)
O1 0.0261(7) 0.0245(7) 0.0491(9) 0.0013(6) 0.0077(6) -0.0004(5)
O4 0.0296(8) 0.0451(8) 0.0343(8) -0.0159(6) 0.0009(6) -0.0098(6)
C8 0.0248(9) 0.0241(9) 0.0229(9) -0.0069(7) -0.0026(7) -0.0007(7)
C4 0.0246(9) 0.0215(9) 0.0213(9) -0.0027(7) 0.0011(7) -0.0028(7)
C9 0.0225(9) 0.0236(9) 0.0242(9) -0.0047(7) 0.0003(7) -0.0005(7)
C12 0.0264(9) 0.0266(9) 0.0229(9) -0.0018(7) -0.0030(7) -0.0059(7)
C13 0.0265(9) 0.0247(9) 0.0196(9) -0.0017(7) -0.0046(7) -0.0033(7)
C5 0.0272(10) 0.0287(10) 0.0315(10) -0.0071(8) -0.0029(8) 0.0032(8)
C11 0.0280(10) 0.0274(9) 0.0242(9) -0.0044(7) -0.0008(7) -0.0062(7)
C18 0.0317(10) 0.0252(9) 0.0269(10) -0.0043(8) -0.0038(8) -0.0066(8)
C3 0.0267(10) 0.0274(10) 0.0345(11) -0.0084(8) -0.0036(8) 0.0028(8)
C10 0.0314(10) 0.0240(9) 0.0229(9) -0.0036(7) -0.0028(7) -0.0055(8)
C2 0.0296(10) 0.0358(11) 0.0324(10) -0.0056(9) -0.0061(8) -0.0068(8)
C14 0.0296(10) 0.0282(10) 0.0249(9) -0.0053(8) -0.0051(8) -0.0064(8)
C16 0.0332(11) 0.0333(11) 0.0264(10) -0.0038(8) -0.0016(8) 0.0058(8)
C1 0.0391(11) 0.0305(10) 0.0251(10) -0.0086(8) 0.0032(8) -0.0127(8)
C17 0.0411(11) 0.0250(10) 0.0293(10) -0.0077(8) -0.0049(8) 0.0003(8)
C6 0.0388(12) 0.0285(10) 0.0383(11) -0.0138(9) 0.0003(9) 0.0035(9)
C15 0.0260(10) 0.0362(11) 0.0276(10) -0.0024(8) -0.0030(8) -0.0055(8)
C7 0.0374(12) 0.0293(11) 0.0490(13) 0.0024(9) 0.0078(10) -0.0082(9)

loop_
_atom_type_symbol
_atom_type_description
_atom_type_scat_dispersion_real
_atom_type_scat_dispersion_imag
_atom_type_scat_source
C C 0.0181 0.0091 'International Tables Vol C Tables 4.2.6.8 and 6.1.1.4'
H H 0.0000 0.0000 'International Tables Vol C Tables 4.2.6.8 and 6.1.1.4'
Br Br -0.6763 1.2805 'International Tables Vol C Tables 4.2.6.8 and 6.1.1.4'
O O 0.0492 0.0322 'International Tables Vol C Tables 4.2.6.8 and 6.1.1.4'

loop_
_geom_angle_atom_site_label_1
_geom_angle_atom_site_label_2
_geom_angle_atom_site_label_3
_geom_angle
_geom_angle_site_symmetry_1
_geom_angle_site_symmetry_3
_geom_angle_publ_flag
C10 O3 C9 114.01(14) . . ?
C8 O1 C7 116.57(15) . . ?
O2 C8 O1 124.92(17) . . ?
O2 C8 C9 125.69(17) . . ?
O1 C8 C9 109.35(15) . . ?
C5 C4 C9 120.65(17) . . ?
C5 C4 C3 119.48(18) . . ?
C3 C4 C9 119.86(16) . . ?
O3 C9 C8 108.53(14) . . ?
O3 C9 C4 107.46(14) . . ?
O3 C9 H9 110.0 . . ?
C8 C9 H9 110.0 . . ?
C4 C9 C8 110.84(15) . . ?
C4 C9 H9 110.0 . . ?
C13 C12 H12 116.2 . . ?
C11 C12 H12 116.2 . . ?
C11 C12 C13 127.63(18) . . ?
C18 C13 C12 118.60(17) . . ?
C18 C13 C14 118.32(18) . . ?
C14 C13 C12 123.07(17) . . ?
C4 C5 H5 119.9 . . ?
C6 C5 C4 120.13(19) . . ?
C6 C5 H5 119.9 . . ?
C12 C11 H11 120.6 . . ?
C12 C11 C10 118.89(18) . . ?
C10 C11 H11 120.6 . . ?
C13 C18 H18 119.5 . . ?
C17 C18 C13 121.06(18) . . ?
C17 C18 H18 119.5 . . ?
C4 C3 H3 119.6 . . ?
C2 C3 C4 120.84(18) . . ?
C2 C3 H3 119.6 . . ?
O3 C10 C11 111.13(16) . . ?
O4 C10 O3 122.41(17) . . ?
O4 C10 C11 126.44(18) . . ?
C3 C2 H2 120.7 . . ?
C3 C2 C1 118.56(19) . . ?
C1 C2 H2 120.7 . . ?
C13 C14 H14 119.8 . . ?
C15 C14 C13 120.32(18) . . ?
C15 C14 H14 119.8 . . ?
C17 C16 H16 120.3 . . ?
C17 C16 C15 119.45(19) . . ?
C15 C16 H16 120.3 . . ?
C2 C1 Br1 119.20(16) . . ?
C6 C1 Br1 119.18(16) . . ?
C6 C1 C2 121.60(19) . . ?
C18 C17 H17 119.9 . . ?
C16 C17 C18 120.17(19) . . ?
C16 C17 H17 119.9 . . ?
C5 C6 H6 120.3 . . ?
C1 C6 C5 119.39(19) . . ?
C1 C6 H6 120.3 . . ?
C14 C15 C16 120.66(19) . . ?
C14 C15 H15 119.7 . . ?
C16 C15 H15 119.7 . . ?
O1 C7 H7A 109.5 . . ?
O1 C7 H7B 109.5 . . ?
O1 C7 H7C 109.5 . . ?
H7A C7 H7B 109.5 . . ?
H7A C7 H7C 109.5 . . ?
H7B C7 H7C 109.5 . . ?

loop_
_geom_bond_atom_site_label_1
_geom_bond_atom_site_label_2
_geom_bond_distance
_geom_bond_site_symmetry_2
_geom_bond_publ_flag
Br1 C1 1.901(2) . ?
O3 C9 1.440(2) . ?
O3 C10 1.360(2) . ?
O2 C8 1.192(2) . ?
O1 C8 1.330(2) . ?
O1 C7 1.446(2) . ?
O4 C10 1.205(2) . ?
C8 C9 1.530(3) . ?
C4 C9 1.506(3) . ?
C4 C5 1.387(3) . ?
C4 C3 1.390(3) . ?
C9 H9 1.0000 . ?
C12 H12 0.9500 . ?
C12 C13 1.462(3) . ?
C12 C11 1.333(3) . ?
C13 C18 1.398(3) . ?
C13 C14 1.399(3) . ?
C5 H5 0.9500 . ?
C5 C6 1.384(3) . ?
C11 H11 0.9500 . ?
C11 C10 1.473(3) . ?
C18 H18 0.9500 . ?
C18 C17 1.383(3) . ?
C3 H3 0.9500 . ?
C3 C2 1.381(3) . ?
C2 H2 0.9500 . ?
C2 C1 1.384(3) . ?
C14 H14 0.9500 . ?
C14 C15 1.383(3) . ?
C16 H16 0.9500 . ?
C16 C17 1.382(3) . ?
C16 C15 1.391(3) . ?
C1 C6 1.376(3) . ?
C17 H17 0.9500 . ?
C6 H6 0.9500 . ?
C15 H15 0.9500 . ?
C7 H7A 0.9800 . ?
C7 H7B 0.9800 . ?
C7 H7C 0.9800 . ?

loop_
_geom_torsion_atom_site_label_1
_geom_torsion_atom_site_label_2
_geom_torsion_atom_site_label_3
_geom_torsion_atom_site_label_4
_geom_torsion
_geom_torsion_site_symmetry_1
_geom_torsion_site_symmetry_2
_geom_torsion_site_symmetry_3
_geom_torsion_site_symmetry_4
_geom_torsion_publ_flag
Br1 C1 C6 C5 -178.86(15) . . . . ?
O2 C8 C9 O3 -20.1(3) . . . . ?
O2 C8 C9 C4 97.7(2) . . . . ?
O1 C8 C9 O3 162.05(15) . . . . ?
O1 C8 C9 C4 -80.17(19) . . . . ?
C4 C5 C6 C1 0.4(3) . . . . ?
C4 C3 C2 C1 0.1(3) . . . . ?
C9 O3 C10 O4 -6.3(3) . . . . ?
C9 O3 C10 C11 172.33(15) . . . . ?
C9 C4 C5 C6 178.60(18) . . . . ?
C9 C4 C3 C2 -178.87(18) . . . . ?
C12 C13 C18 C17 177.69(17) . . . . ?
C12 C13 C14 C15 -179.09(17) . . . . ?
C12 C11 C10 O3 -168.51(17) . . . . ?
C12 C11 C10 O4 10.1(3) . . . . ?
C13 C12 C11 C10 176.06(17) . . . . ?
C13 C18 C17 C16 1.7(3) . . . . ?
C13 C14 C15 C16 1.2(3) . . . . ?
C5 C4 C9 O3 -124.12(18) . . . . ?
C5 C4 C9 C8 117.45(19) . . . . ?
C5 C4 C3 C2 0.1(3) . . . . ?
C11 C12 C13 C18 -161.00(19) . . . . ?
C11 C12 C13 C14 18.1(3) . . . . ?
C18 C13 C14 C15 0.0(3) . . . . ?
C3 C4 C9 O3 54.9(2) . . . . ?
C3 C4 C9 C8 -63.6(2) . . . . ?
C3 C4 C5 C6 -0.4(3) . . . . ?
C3 C2 C1 Br1 178.59(15) . . . . ?
C3 C2 C1 C6 -0.1(3) . . . . ?
C10 O3 C9 C8 -67.12(19) . . . . ?
C10 O3 C9 C4 172.96(14) . . . . ?
C2 C1 C6 C5 -0.1(3) . . . . ?
C14 C13 C18 C17 -1.5(3) . . . . ?
C17 C16 C15 C14 -1.0(3) . . . . ?
C15 C16 C17 C18 -0.4(3) . . . . ?
C7 O1 C8 O2 2.1(3) . . . . ?
C7 O1 C8 C9 179.97(17) . . . . ?
